data_2231822
loop_
_publ_author_name
'SakthiMurugesan, K.'
'Govindan, E.'
'Srinivasan, J.'
'Bakthadoss, M.'
'SubbiahPandi, A.'

_publ_section_title
;
 (<i>E</i>)-Methyl
 3-(4-chlorophenyl)-2-{2-[(<i>E</i>)-(hydroxyimino)methyl]phenoxymethyl}acrylate
;
_journal_coeditor_code BT5635
_journal_issue 10
_journal_name_full 'Acta Crystallographica Section E'
_journal_page_first o2754
_journal_paper_doi 10.1107/S1600536811038372
_journal_volume 67
_journal_year 2011
_chemical_formula_iupac 'C18 H16 Cl N O4'
_chemical_formula_moiety 'C18 H16 Cl N O4'
_chemical_formula_sum 'C18 H16 Cl N O4'
_chemical_formula_weight 345.77
_chemical_name_systematic
;
(<i>E</i>)-Methyl 3-(4-chlorophenyl)-2-{2-[(<i>E</i>)-(hydroxyimino)methyl]
phenoxymethyl}acrylate
;
_space_group_IT_number 2
_symmetry_cell_setting triclinic
_symmetry_space_group_name_Hall '-P 1'
_symmetry_space_group_name_H-M 'P -1'
_atom_sites_solution_hydrogens geom
_atom_sites_solution_primary direct
_atom_sites_solution_secondary difmap
_audit_creation_method SHELXL-97
_cell_angle_alpha 72.289(3)
_cell_angle_beta 74.319(2)
_cell_angle_gamma 63.429(2)
_cell_formula_units_Z 2
_cell_length_a 8.8860(4)
_cell_length_b 9.3428(5)
_cell_length_c 12.1494(6)
_cell_measurement_reflns_used 6056
_cell_measurement_temperature 293(2)
_cell_measurement_theta_max 32.5
_cell_measurement_theta_min 2.5
_cell_volume 848.63(7)
_computing_cell_refinement 'SAINT (Bruker, 2004)'
_computing_data_collection 'APEXII (Bruker, 2004)'
_computing_data_reduction 'SAINT (Bruker, 2004)'
_computing_molecular_graphics 'PLATON (Spek, 2009)'
_computing_publication_material 'SHELXL97 (Sheldrick, 2008) and  PLATON  (Spek, 2009)'
_computing_structure_refinement 'SHELXL97 (Sheldrick, 2008)'
_computing_structure_solution 'SHELXS97 (Sheldrick, 2008)'
_diffrn_ambient_temperature 293(2)
_diffrn_measured_fraction_theta_full 0.981
_diffrn_measured_fraction_theta_max 0.981
_diffrn_measurement_device_type 'Bruker APEXII CCD area-detector diffractometer'
_diffrn_measurement_method '\w and \f scans '
_diffrn_radiation_monochromator graphite
_diffrn_radiation_source 'fine-focus sealed tube'
_diffrn_radiation_type MoK\a
_diffrn_radiation_wavelength 0.71073
_diffrn_reflns_av_R_equivalents 0.0234
_diffrn_reflns_av_sigmaI/netI 0.0217
_diffrn_reflns_limit_h_max 13
_diffrn_reflns_limit_h_min -13
_diffrn_reflns_limit_k_max 14
_diffrn_reflns_limit_k_min -13
_diffrn_reflns_limit_l_max 18
_diffrn_reflns_limit_l_min -18
_diffrn_reflns_number 22640
_diffrn_reflns_theta_full 32.53
_diffrn_reflns_theta_max 32.53
_diffrn_reflns_theta_min 2.49
_diffrn_standards_number 0
_exptl_absorpt_coefficient_mu 0.246
_exptl_absorpt_correction_T_max 0.983
_exptl_absorpt_correction_T_min 0.978
_exptl_absorpt_correction_type multi-scan
_exptl_absorpt_process_details '(SADABS; Sheldrick, 1996)'
_exptl_crystal_colour 'white crystalline'
_exptl_crystal_density_diffrn 1.353
_exptl_crystal_density_method 'not measured'
_exptl_crystal_description Block
_exptl_crystal_F_000 360
_exptl_crystal_size_max 0.25
_exptl_crystal_size_mid 0.22
_exptl_crystal_size_min 0.19
_refine_diff_density_max 0.387
_refine_diff_density_min -0.511
_refine_ls_extinction_method none
_refine_ls_goodness_of_fit_ref 1.041
_refine_ls_hydrogen_treatment constr
_refine_ls_matrix_type full
_refine_ls_number_parameters 219
_refine_ls_number_reflns 6056
_refine_ls_number_restraints 0
_refine_ls_restrained_S_all 1.041
_refine_ls_R_factor_all 0.0790
_refine_ls_R_factor_gt 0.0511
_refine_ls_shift/su_max 0.000
_refine_ls_shift/su_mean 0.000
_refine_ls_structure_factor_coef Fsqd
_refine_ls_weighting_details 'calc w=1/[\s^2^(Fo^2^)+(0.0713P)^2^+0.1584P] where P=(Fo^2^+2Fc^2^)/3'
_refine_ls_weighting_scheme calc
_refine_ls_wR_factor_gt 0.1404
_refine_ls_wR_factor_ref 0.1613
_reflns_number_gt 4013
_reflns_number_total 6056
_reflns_threshold_expression >2\s(I)
_cod_data_source_file bt5635.cif
_cod_data_source_block I
_cod_database_code 2231822
_cod_database_fobs_code 2231822

loop_
_symmetry_equiv_pos_as_xyz
'x, y, z'
'-x, -y, -z'

loop_
_atom_site_type_symbol
_atom_site_label
_atom_site_fract_x
_atom_site_fract_y
_atom_site_fract_z
_atom_site_U_iso_or_equiv
_atom_site_adp_type
_atom_site_calc_flag
_atom_site_refinement_flags
_atom_site_occupancy
_atom_site_symmetry_multiplicity
C C3 0.76040(18) 0.46783(19) 0.49605(13) 0.0517(3) Uani d . 1 1
H H3 0.8399 0.4114 0.4401 0.062 Uiso calc R 1 1
C C4 0.7342(2) 0.6270(2) 0.48827(14) 0.0592(4) Uani d . 1 1
H H4 0.7965 0.6772 0.4281 0.071 Uiso calc R 1 1
C C5 0.6153(2) 0.71133(19) 0.57003(15) 0.0567(4) Uani d . 1 1
H H5 0.5972 0.8191 0.5646 0.068 Uiso calc R 1 1
C C6 0.52179(19) 0.63806(17) 0.66070(13) 0.0487(3) Uani d . 1 1
H H6 0.4415 0.6963 0.7155 0.058 Uiso calc R 1 1
C C7 0.54922(15) 0.47730(15) 0.66875(11) 0.0384(3) Uani d . 1 1
C C2 0.67024(15) 0.38967(16) 0.58609(11) 0.0396(3) Uani d . 1 1
C C1 0.69450(17) 0.22183(17) 0.59516(12) 0.0457(3) Uani d . 1 1
H H1 0.6076 0.1872 0.6359 0.055 Uiso calc R 1 1
C C9 0.25890(16) 0.35977(17) 0.91804(11) 0.0423(3) Uani d . 1 1
C C12 0.31776(17) 0.23354(17) 1.00615(12) 0.0456(3) Uani d . 1 1
H H12 0.2466 0.1781 1.0421 0.055 Uiso calc R 1 1
C C13 0.47403(17) 0.16776(16) 1.05564(12) 0.0441(3) Uani d . 1 1
C C14 0.62373(18) 0.18941(19) 0.99839(13) 0.0521(3) Uani d . 1 1
H H14 0.6292 0.2485 0.9215 0.062 Uiso calc R 1 1
C C15 0.7634(2) 0.1246(2) 1.05398(15) 0.0576(4) Uani d . 1 1
H H15 0.8618 0.1414 1.0152 0.069 Uiso calc R 1 1
C C16 0.7569(2) 0.03523(19) 1.16672(14) 0.0548(3) Uani d . 1 1
C C17 0.6130(2) 0.0072(2) 1.22484(15) 0.0609(4) Uani d . 1 1
H H17 0.6102 -0.0555 1.3007 0.073 Uiso calc R 1 1
C C18 0.4742(2) 0.07297(19) 1.16918(14) 0.0548(4) Uani d . 1 1
H H18 0.3772 0.0539 1.2083 0.066 Uiso calc R 1 1
C C11 -0.1064(2) 0.5320(3) 0.76182(19) 0.0834(6) Uani d . 1 1
H H11A -0.0975 0.4408 0.7358 0.125 Uiso calc R 1 1
H H11B -0.1339 0.6279 0.6999 0.125 Uiso calc R 1 1
H H11C -0.1945 0.5510 0.8285 0.125 Uiso calc R 1 1
C C10 0.09091(18) 0.38980(19) 0.89357(13) 0.0497(3) Uani d . 1 1
N N1 0.83143(16) 0.12225(15) 0.54872(12) 0.0522(3) Uani d . 1 1
O O1 0.82593(17) -0.03007(15) 0.56443(13) 0.0761(4) Uani d . 1 1
H H1A 0.9160 -0.0912 0.5328 0.114 Uiso calc R 1 1
O O2 0.46629(12) 0.39236(12) 0.75426(8) 0.0464(2) Uani d . 1 1
O O3 -0.00369(16) 0.32873(18) 0.95683(13) 0.0781(4) Uani d . 1 1
O O4 0.05387(15) 0.49645(18) 0.79367(11) 0.0693(3) Uani d . 1 1
Cl Cl1 0.93049(7) -0.04275(8) 1.23850(5) 0.0881(2) Uani d . 1 1
C C8 0.34517(17) 0.47105(16) 0.84520(12) 0.0437(3) Uani d . 1 1
H H8A 0.2621 0.5754 0.8114 0.052 Uiso calc R 1 1
H H8B 0.4027 0.4906 0.8930 0.052 Uiso calc R 1 1

loop_
_atom_site_aniso_label
_atom_site_aniso_U_11
_atom_site_aniso_U_22
_atom_site_aniso_U_33
_atom_site_aniso_U_12
_atom_site_aniso_U_13
_atom_site_aniso_U_23
C3 0.0464(7) 0.0539(8) 0.0416(7) -0.0187(6) 0.0038(5) -0.0038(6)
C4 0.0572(8) 0.0555(9) 0.0522(8) -0.0278(7) -0.0007(6) 0.0071(7)
C5 0.0596(9) 0.0437(7) 0.0613(9) -0.0233(7) -0.0090(7) -0.0001(7)
C6 0.0489(7) 0.0441(7) 0.0495(7) -0.0176(6) -0.0034(6) -0.0102(6)
C7 0.0359(5) 0.0420(6) 0.0344(6) -0.0160(5) -0.0038(4) -0.0048(5)
C2 0.0347(5) 0.0439(6) 0.0351(6) -0.0142(5) -0.0031(4) -0.0055(5)
C1 0.0420(6) 0.0501(7) 0.0413(7) -0.0204(6) 0.0056(5) -0.0121(5)
C9 0.0374(6) 0.0465(7) 0.0415(6) -0.0168(5) 0.0063(5) -0.0182(5)
C12 0.0432(6) 0.0468(7) 0.0458(7) -0.0213(6) 0.0054(5) -0.0140(6)
C13 0.0448(6) 0.0402(6) 0.0443(7) -0.0177(5) 0.0023(5) -0.0116(5)
C14 0.0469(7) 0.0557(8) 0.0457(7) -0.0224(6) 0.0011(6) -0.0046(6)
C15 0.0478(8) 0.0616(9) 0.0604(9) -0.0251(7) -0.0023(6) -0.0090(7)
C16 0.0557(8) 0.0506(8) 0.0561(9) -0.0166(7) -0.0114(6) -0.0133(7)
C17 0.0661(10) 0.0559(9) 0.0491(8) -0.0220(8) -0.0062(7) -0.0015(7)
C18 0.0549(8) 0.0492(8) 0.0524(8) -0.0245(7) 0.0010(6) -0.0026(6)
C11 0.0504(9) 0.1214(18) 0.0703(12) -0.0190(10) -0.0147(8) -0.0288(12)
C10 0.0424(7) 0.0541(8) 0.0506(8) -0.0168(6) 0.0015(5) -0.0199(6)
N1 0.0478(6) 0.0478(6) 0.0575(7) -0.0212(5) 0.0089(5) -0.0180(5)
O1 0.0708(8) 0.0564(7) 0.0973(10) -0.0341(6) 0.0298(7) -0.0353(7)
O2 0.0487(5) 0.0448(5) 0.0412(5) -0.0218(4) 0.0115(4) -0.0145(4)
O3 0.0571(7) 0.0865(9) 0.0933(10) -0.0428(7) -0.0108(6) -0.0013(7)
O4 0.0495(6) 0.1007(10) 0.0502(6) -0.0280(6) -0.0061(5) -0.0105(6)
Cl1 0.0749(3) 0.1059(4) 0.0811(4) -0.0278(3) -0.0320(3) -0.0120(3)
C8 0.0416(6) 0.0430(6) 0.0425(7) -0.0160(5) 0.0050(5) -0.0154(5)

loop_
_atom_type_symbol
_atom_type_description
_atom_type_scat_dispersion_real
_atom_type_scat_dispersion_imag
_atom_type_scat_source
C C 0.0033 0.0016 'International Tables Vol C Tables 4.2.6.8 and 6.1.1.4'
H H 0.0000 0.0000 'International Tables Vol C Tables 4.2.6.8 and 6.1.1.4'
N N 0.0061 0.0033 'International Tables Vol C Tables 4.2.6.8 and 6.1.1.4'
O O 0.0106 0.0060 'International Tables Vol C Tables 4.2.6.8 and 6.1.1.4'
Cl Cl 0.1484 0.1585 'International Tables Vol C Tables 4.2.6.8 and 6.1.1.4'

loop_
_geom_angle_atom_site_label_1
_geom_angle_atom_site_label_2
_geom_angle_atom_site_label_3
_geom_angle
C4 C3 C2 121.24(13)
C4 C3 H3 119.4
C2 C3 H3 119.4
C5 C4 C3 119.48(13)
C5 C4 H4 120.3
C3 C4 H4 120.3
C4 C5 C6 121.02(14)
C4 C5 H5 119.5
C6 C5 H5 119.5
C7 C6 C5 119.37(13)
C7 C6 H6 120.3
C5 C6 H6 120.3
O2 C7 C6 124.59(12)
O2 C7 C2 115.15(11)
C6 C7 C2 120.25(12)
C3 C2 C7 118.63(12)
C3 C2 C1 122.13(12)
C7 C2 C1 119.22(11)
N1 C1 C2 121.29(12)
N1 C1 H1 119.4
C2 C1 H1 119.4
C12 C9 C10 115.36(12)
C12 C9 C8 126.12(13)
C10 C9 C8 118.52(13)
C9 C12 C13 131.27(12)
C9 C12 H12 114.4
C13 C12 H12 114.4
C18 C13 C14 117.39(14)
C18 C13 C12 116.98(12)
C14 C13 C12 125.62(13)
C15 C14 C13 121.01(14)
C15 C14 H14 119.5
C13 C14 H14 119.5
C16 C15 C14 119.71(14)
C16 C15 H15 120.1
C14 C15 H15 120.1
C15 C16 C17 120.90(15)
C15 C16 Cl1 120.00(13)
C17 C16 Cl1 119.11(13)
C18 C17 C16 119.01(15)
C18 C17 H17 120.5
C16 C17 H17 120.5
C17 C18 C13 121.93(14)
C17 C18 H18 119.0
C13 C18 H18 119.0
O4 C11 H11A 109.5
O4 C11 H11B 109.5
H11A C11 H11B 109.5
O4 C11 H11C 109.5
H11A C11 H11C 109.5
H11B C11 H11C 109.5
O3 C10 O4 122.92(15)
O3 C10 C9 124.79(15)
O4 C10 C9 112.26(13)
C1 N1 O1 112.01(12)
N1 O1 H1A 109.5
C7 O2 C8 118.70(10)
C10 O4 C11 116.24(15)
O2 C8 C9 107.58(10)
O2 C8 H8A 110.2
C9 C8 H8A 110.2
O2 C8 H8B 110.2
C9 C8 H8B 110.2
H8A C8 H8B 108.5

loop_
_geom_bond_atom_site_label_1
_geom_bond_atom_site_label_2
_geom_bond_distance
C3 C4 1.375(2)
C3 C2 1.3911(18)
C3 H3 0.9300
C4 C5 1.374(2)
C4 H4 0.9300
C5 C6 1.389(2)
C5 H5 0.9300
C6 C7 1.3859(19)
C6 H6 0.9300
C7 O2 1.3637(14)
C7 C2 1.4015(17)
C2 C1 1.4570(19)
C1 N1 1.2649(17)
C1 H1 0.9300
C9 C12 1.339(2)
C9 C10 1.487(2)
C9 C8 1.4961(18)
C12 C13 1.460(2)
C12 H12 0.9300
C13 C18 1.394(2)
C13 C14 1.3960(19)
C14 C15 1.377(2)
C14 H14 0.9300
C15 C16 1.372(2)
C15 H15 0.9300
C16 C17 1.379(2)
C16 Cl1 1.7336(17)
C17 C18 1.370(2)
C17 H17 0.9300
C18 H18 0.9300
C11 O4 1.444(2)
C11 H11A 0.9600
C11 H11B 0.9600
C11 H11C 0.9600
C10 O3 1.1982(19)
C10 O4 1.327(2)
N1 O1 1.3985(16)
O1 H1A 0.8200
O2 C8 1.4364(14)
C8 H8A 0.9700
C8 H8B 0.9700

loop_
_geom_hbond_atom_site_label_D
_geom_hbond_atom_site_label_H
_geom_hbond_atom_site_label_A
_geom_hbond_site_symmetry_A
_geom_hbond_distance_DH
_geom_hbond_distance_HA
_geom_hbond_distance_DA
_geom_hbond_angle_DHA
O1 H1A N1 2_756 0.82 2.12 2.8309(16) 145.0
C15 H15 O3 1_655 0.93 2.38 3.186(2) 145.2

loop_
_geom_torsion_atom_site_label_1
_geom_torsion_atom_site_label_2
_geom_torsion_atom_site_label_3
_geom_torsion_atom_site_label_4
_geom_torsion
C2 C3 C4 C5 -0.8(3)
C3 C4 C5 C6 0.3(3)
C4 C5 C6 C7 0.1(2)
C5 C6 C7 O2 179.42(13)
C5 C6 C7 C2 0.0(2)
C4 C3 C2 C7 0.9(2)
C4 C3 C2 C1 179.24(14)
O2 C7 C2 C3 -179.96(12)
C6 C7 C2 C3 -0.48(19)
O2 C7 C2 C1 1.66(17)
C6 C7 C2 C1 -178.86(13)
C3 C2 C1 N1 23.8(2)
C7 C2 C1 N1 -157.87(14)
C10 C9 C12 C13 -179.66(13)
C8 C9 C12 C13 -0.4(2)
C9 C12 C13 C18 158.99(15)
C9 C12 C13 C14 -22.1(2)
C18 C13 C14 C15 -2.4(2)
C12 C13 C14 C15 178.71(14)
C13 C14 C15 C16 1.0(3)
C14 C15 C16 C17 1.0(3)
C14 C15 C16 Cl1 -178.50(13)
C15 C16 C17 C18 -1.4(3)
Cl1 C16 C17 C18 178.09(13)
C16 C17 C18 C13 -0.2(3)
C14 C13 C18 C17 2.0(2)
C12 C13 C18 C17 -179.02(14)
C12 C9 C10 O3 12.6(2)
C8 C9 C10 O3 -166.71(15)
C12 C9 C10 O4 -168.91(13)
C8 C9 C10 O4 11.76(17)
C2 C1 N1 O1 -177.96(13)
C6 C7 O2 C8 -1.97(19)
C2 C7 O2 C8 177.48(11)
O3 C10 O4 C11 -2.2(2)
C9 C10 O4 C11 179.32(14)
C7 O2 C8 C9 173.33(11)
C12 C9 C8 O2 83.72(16)
C10 C9 C8 O2 -97.03(13)

loop_
_cod_related_entry_id
_cod_related_entry_database
_cod_related_entry_code
1 ChemSpider 30657007
